data_4348148
loop_
_publ_author_name
'Biswas, Sourav'
'Goura, Joydeb'
'Das, Sourav'
'Topping, Craig V.'
'Brambleby, Jamie'
'Goddard, Paul A.'
'Chandrasekhar, Vadapalli'

_publ_section_title
;
 Octanuclear Heterobimetallic {Ni4Ln4} Assemblies Possessing Ln4 Square
 Grid [2 \\times 2] Motifs: Synthesis, Structure, and Magnetism.
;
_journal_issue 17
_journal_name_full 'Inorganic chemistry'
_journal_page_first 8422
_journal_page_last 8436
_journal_paper_doi 10.1021/acs.inorgchem.6b01019
_journal_volume 55
_journal_year 2016
_chemical_formula_moiety 'C88 H104 N12 Ni4 O24 Tb4, 4(Cl), 16(O)'
_chemical_formula_sum 'C88 H104 Cl4 N12 Ni4 O40 Tb4'
_chemical_formula_weight 2982.15
_space_group_crystal_system cubic
_space_group_IT_number 220
_space_group_name_Hall 'I -4bd 2c 3'
_space_group_name_H-M_alt 'I -4 3 d'
_atom_sites_solution_hydrogens mixed
_audit_creation_date 2016-04-11
_audit_creation_method
;
Olex2 1.2
(compiled 2015.01.26 svn.r3150 for OlexSys, GUI svn.r4998)
;
_cell_angle_alpha 90
_cell_angle_beta 90
_cell_angle_gamma 90
_cell_formula_units_Z 12
_cell_length_a 34.0802(16)
_cell_length_b 34.0802(16)
_cell_length_c 34.0802(16)
_cell_measurement_reflns_used 9933
_cell_measurement_temperature 100
_cell_measurement_theta_max 24.70
_cell_measurement_theta_min 2.24
_cell_volume 39583(3)
_computing_molecular_graphics 'Olex2 (Dolomanov et al., 2009)'
_computing_publication_material 'Olex2 (Dolomanov et al., 2009)'
_computing_structure_refinement 'ShelXL (Sheldrick, 2008)'
_diffrn_ambient_temperature 100
_diffrn_measured_fraction_theta_full 0.994
_diffrn_measured_fraction_theta_max 0.994
_diffrn_measurement_device_type 'Bruker APEX-II CCD'
_diffrn_measurement_method '\f and \w scans'
_diffrn_radiation_monochromator graphite
_diffrn_radiation_type MoK\a
_diffrn_radiation_wavelength 0.71073
_diffrn_reflns_av_R_equivalents 0.0593
_diffrn_reflns_av_unetI/netI 0.0193
_diffrn_reflns_Laue_measured_fraction_full 0.994
_diffrn_reflns_Laue_measured_fraction_max 0.994
_diffrn_reflns_limit_h_max 39
_diffrn_reflns_limit_h_min -40
_diffrn_reflns_limit_k_max 40
_diffrn_reflns_limit_k_min -39
_diffrn_reflns_limit_l_max 40
_diffrn_reflns_limit_l_min -26
_diffrn_reflns_number 134249
_diffrn_reflns_point_group_measured_fraction_full 0.995
_diffrn_reflns_point_group_measured_fraction_max 0.995
_diffrn_reflns_theta_full 24.733
_diffrn_reflns_theta_max 24.733
_diffrn_reflns_theta_min 4.143
_diffrn_standards_number 0
_exptl_absorpt_coefficient_mu 2.826
_exptl_absorpt_correction_T_max 0.7451
_exptl_absorpt_correction_T_min 0.5765
_exptl_absorpt_correction_type psi-scan
_exptl_absorpt_process_details
;
SADABS-2008/1 (Bruker,2008) was used for absorption correction.
wR2(int) was 0.1519 before and 0.0661 after correction.
The Ratio of minimum to maximum transmission is 0.7737.
The \l/2 correction factor is 0.0015.
;
_exptl_crystal_colour green
_exptl_crystal_colour_primary green
_exptl_crystal_density_diffrn 1.501
_exptl_crystal_description block
_exptl_crystal_F_000 17712
_exptl_crystal_size_max 0.02
_exptl_crystal_size_mid 0.02
_exptl_crystal_size_min 0.02
_refine_diff_density_max 1.117
_refine_diff_density_min -0.427
_refine_diff_density_rms 0.081
_refine_ls_abs_structure_details
;
 Flack x determined using 2479 quotients [(I+)-(I-)]/[(I+)+(I-)]
 (Parsons, Flack and Wagner, Acta Cryst. B69 (2013) 249-259).
;
_refine_ls_abs_structure_Flack -0.003(6)
_refine_ls_extinction_method none
_refine_ls_goodness_of_fit_ref 1.031
_refine_ls_hydrogen_treatment mixed
_refine_ls_matrix_type full
_refine_ls_number_parameters 374
_refine_ls_number_reflns 5639
_refine_ls_number_restraints 6
_refine_ls_restrained_S_all 1.044
_refine_ls_R_factor_all 0.0290
_refine_ls_R_factor_gt 0.0266
_refine_ls_shift/su_max 0.004
_refine_ls_shift/su_mean 0.000
_refine_ls_structure_factor_coef Fsqd
_refine_ls_weighting_details 'w=1/[\s^2^(Fo^2^)+(0.0432P)^2^+155.4707P] where P=(Fo^2^+2Fc^2^)/3'
_refine_ls_weighting_scheme calc
_refine_ls_wR_factor_gt 0.0687
_refine_ls_wR_factor_ref 0.0701
_reflns_Friedel_coverage 0.896
_reflns_Friedel_fraction_full 0.996
_reflns_Friedel_fraction_max 0.996
_reflns_number_gt 5383
_reflns_number_total 5639
_reflns_threshold_expression 'I > 2\s(I)'
_cod_data_source_file ic6b01019_si_002.cif
_cod_data_source_block Complex2
_cod_original_cell_volume 39583(6)
_cod_database_code 4348148
_shelx_space_group_comment
;
The symmetry employed for this shelxl refinement is uniquely defined
by the following loop, which should always be used as a source of
symmetry information in preference to the above space-group names.
They are only intended as comments.
;
_olex2_refinement_description
;
1. Fixed Uiso
 At 1.2 times of:
  All C(H,H) groups
2. Uiso/Uaniso restraints and constraints
Uanis(Cl2) \\sim Ueq: with sigma of 0.05 and sigma for terminal atoms of 0.05
3.a Secondary CH2 refined with riding coordinates:
 C11(H11A,H11B), C20(H20A,H20B), C9(H9A,H9B), C8(H8A,H8B), C10(H10A,H10B),
 C21(H21A,H21B)
3.b Aromatic/amide H refined with riding coordinates:
 C17(H17), C14(H14), C12(H12), C7(H7), C4(H4), C2(H2)
3.c Idealised Me refined as rotating group:
 C16(H16A,H16B,H16C), C24(H24A,H24B,H24C)
;
_shelx_shelxl_version_number 2014/7
_olex2_submission_special_instructions 'No special instructions were received'

loop_
_space_group_symop_operation_xyz
'x, y, z'
'-x+1/4, z+1/4, -y+3/4'
'-x+1/4, -z+3/4, y+3/4'
'-z+1/4, -y+3/4, x+3/4'
'z+1/4, -y+3/4, -x+1/4'
'y+1/4, -x+3/4, -z+1/4'
'-y+1/4, x+1/4, -z+3/4'
'z, x, y'
'y, z, x'
'-y, -z+1/2, x'
'z, -x, -y+1/2'
'-y+1/2, z, -x'
'-z, -x+1/2, y'
'-z+1/2, x, -y'
'y, -z, -x+1/2'
'x, -y, -z+1/2'
'-x+1/2, y, -z'
'-x, -y+1/2, z'
'-y+1/4, -x+3/4, z+3/4'
'y+1/4, x+1/4, z+1/4'
'-z+1/4, y+1/4, -x+3/4'
'z+1/4, y+1/4, x+1/4'
'x+1/4, -z+3/4, -y+1/4'
'x+1/4, z+1/4, y+1/4'
'x+1/2, y+1/2, z+1/2'
'-x+3/4, z+3/4, -y+5/4'
'-x+3/4, -z+5/4, y+5/4'
'-z+3/4, -y+5/4, x+5/4'
'z+3/4, -y+5/4, -x+3/4'
'y+3/4, -x+5/4, -z+3/4'
'-y+3/4, x+3/4, -z+5/4'
'z+1/2, x+1/2, y+1/2'
'y+1/2, z+1/2, x+1/2'
'-y+1/2, -z+1, x+1/2'
'z+1/2, -x+1/2, -y+1'
'-y+1, z+1/2, -x+1/2'
'-z+1/2, -x+1, y+1/2'
'-z+1, x+1/2, -y+1/2'
'y+1/2, -z+1/2, -x+1'
'x+1/2, -y+1/2, -z+1'
'-x+1, y+1/2, -z+1/2'
'-x+1/2, -y+1, z+1/2'
'-y+3/4, -x+5/4, z+5/4'
'y+3/4, x+3/4, z+3/4'
'-z+3/4, y+3/4, -x+5/4'
'z+3/4, y+3/4, x+3/4'
'x+3/4, -z+5/4, -y+3/4'
'x+3/4, z+3/4, y+3/4'

loop_
_atom_site_label
_atom_site_type_symbol
_atom_site_fract_x
_atom_site_fract_y
_atom_site_fract_z
_atom_site_U_iso_or_equiv
_atom_site_adp_type
_atom_site_occupancy
_atom_site_site_symmetry_order
_atom_site_calc_flag
_atom_site_refinement_flags_posn
_atom_site_refinement_flags_adp
_atom_site_refinement_flags_occupancy
Tb1 Tb 0.73267(2) 0.62370(2) 0.92410(2) 0.01940(10) Uani 1 1 d . . .
Ni1 Ni 0.78434(3) 0.69285(3) 0.88547(3) 0.0224(2) Uani 1 1 d . . .
O3 O 0.78786(14) 0.63269(13) 0.87054(14) 0.0231(10) Uani 1 1 d . . .
O5 O 0.73110(17) 0.56736(15) 0.88145(17) 0.0283(12) Uani 1 1 d . . .
H5 H 0.716(2) 0.569(2) 0.863(2) 0.01(2) Uiso 1 1 d . . .
O6 O 0.78422(14) 0.66805(14) 0.94196(14) 0.0214(10) Uani 1 1 d . . .
O7 O 0.72539(14) 0.67794(14) 0.88127(14) 0.0239(11) Uani 1 1 d . . .
C11 C 0.8231(2) 0.7406(2) 0.8278(2) 0.0344(19) Uani 1 1 d . . .
H11A H 0.8066 0.7633 0.8353 0.041 Uiso 1 1 calc R . .
H11B H 0.8335 0.7451 0.8011 0.041 Uiso 1 1 calc R . .
C13 C 0.7904(2) 0.6409(2) 0.7996(2) 0.0274(16) Uani 1 1 d . . .
C19 C 0.7854(2) 0.6186(2) 0.8344(2) 0.0285(17) Uani 1 1 d . . .
C18 C 0.7774(2) 0.5773(2) 0.8296(2) 0.0312(17) Uani 1 1 d . . .
C17 C 0.7747(3) 0.5615(3) 0.7919(3) 0.039(2) Uani 1 1 d . . .
H17 H 0.7694 0.5342 0.7894 0.03(2) Uiso 1 1 calc R . .
C15 C 0.7792(3) 0.5826(3) 0.7589(3) 0.044(2) Uani 1 1 d . . .
C16 C 0.7772(5) 0.5639(4) 0.7182(3) 0.075(4) Uani 1 1 d . . .
H16A H 0.7825 0.5839 0.6982 0.10(5) Uiso 1 1 calc GR . .
H16B H 0.7509 0.5529 0.7140 0.13(7) Uiso 1 1 calc GR . .
H16C H 0.7968 0.5430 0.7163 0.4(2) Uiso 1 1 calc GR . .
C14 C 0.7880(2) 0.6221(3) 0.7631(2) 0.040(2) Uani 1 1 d . . .
H14 H 0.7927 0.6372 0.7401 0.03(2) Uiso 1 1 calc R . .
C20 C 0.7679(3) 0.5541(2) 0.8649(3) 0.0342(19) Uani 1 1 d . . .
H20A H 0.7659 0.5260 0.8578 0.07(3) Uiso 1 1 calc R . .
H20B H 0.7891 0.5569 0.8845 0.08(4) Uiso 1 1 calc R . .
O8 O 0.78019(14) 0.58841(15) 0.95280(14) 0.0217(10) Uani 1 1 d . . .
C12 C 0.8024(2) 0.6812(2) 0.7998(2) 0.0299(18) Uani 1 1 d . . .
H12 H 0.8129 0.6915 0.7761 0.008(16) Uiso 1 1 calc R . .
N1 N 0.80019(18) 0.70447(19) 0.82907(19) 0.0281(14) Uani 1 1 d . . .
N2 N 0.84149(18) 0.71898(19) 0.89467(19) 0.0276(14) Uani 1 1 d . . .
C9 C 0.8348(2) 0.7488(2) 0.9249(2) 0.0313(17) Uani 1 1 d . . .
H9A H 0.8583 0.7656 0.9274 0.014(17) Uiso 1 1 calc R . .
H9B H 0.8302 0.7358 0.9505 0.004(14) Uiso 1 1 calc R . .
C8 C 0.7998(2) 0.7737(2) 0.9145(2) 0.0291(17) Uani 1 1 d . . .
H8A H 0.7916 0.7894 0.9376 0.07(3) Uiso 1 1 calc R . .
H8B H 0.8067 0.7921 0.8931 0.08(4) Uiso 1 1 calc R . .
N3 N 0.76761(18) 0.74820(17) 0.90210(18) 0.0244(13) Uani 1 1 d . . .
C7 C 0.7329(2) 0.7613(2) 0.9065(2) 0.0246(16) Uani 1 1 d . . .
H7 H 0.7303 0.7865 0.9182 0.016(17) Uiso 1 1 calc R . .
C5 C 0.6962(2) 0.7411(2) 0.8952(2) 0.0262(16) Uani 1 1 d . . .
C4 C 0.6619(2) 0.7646(2) 0.8978(2) 0.0280(16) Uani 1 1 d . . .
H4 H 0.6639 0.7911 0.9062 0.02(2) Uiso 1 1 calc R . .
C3 C 0.6258(2) 0.7496(2) 0.8884(2) 0.0326(18) Uani 1 1 d . . .
C2 C 0.6243(2) 0.7106(2) 0.8773(2) 0.0325(17) Uani 1 1 d . . .
H2 H 0.5994 0.6999 0.8705 0.019(18) Uiso 1 1 calc R . .
C1 C 0.6556(2) 0.6868(2) 0.8754(2) 0.0263(15) Uani 1 1 d . . .
C6 C 0.6942(2) 0.7022(2) 0.8839(2) 0.0268(16) Uani 1 1 d . . .
C24 C 0.5891(3) 0.7756(3) 0.8895(3) 0.048(2) Uani 1 1 d . . .
H24A H 0.5845 0.7867 0.8634 0.016(18) Uiso 1 1 calc GR . .
H24B H 0.5931 0.7969 0.9084 0.05(3) Uiso 1 1 calc GR . .
H24C H 0.5665 0.7598 0.8974 0.07(3) Uiso 1 1 calc GR . .
C10 C 0.8568(2) 0.7353(2) 0.8571(2) 0.0303(17) Uani 1 1 d . . .
H10A H 0.8767 0.7172 0.8460 0.036 Uiso 1 1 calc R . .
H10B H 0.8696 0.7609 0.8621 0.036 Uiso 1 1 calc R . .
Cl1 Cl 0.7500 0.51068(7) 0.0000 0.0291(5) Uani 1 2 d S T P
O10 O 0.66552(15) 0.61937(15) 0.89705(14) 0.0258(11) Uani 1 1 d . . .
O11 O 0.6763(2) 0.5574(2) 0.82432(19) 0.0513(16) Uani 1 1 d . . .
C21 C 0.6534(2) 0.6441(2) 0.8653(2) 0.0316(17) Uani 1 1 d . . .
H21A H 0.6261 0.6375 0.8581 0.03(2) Uiso 1 1 calc R . .
H21B H 0.6702 0.6389 0.8422 0.008(16) Uiso 1 1 calc R . .
O12 O 0.6794(4) 0.6169(5) 0.7652(4) 0.133(5) Uani 1 1 d . . .
O13 O 0.7060(4) 0.6915(4) 0.7933(4) 0.122(4) Uani 1 1 d . . .
Cl2 Cl 0.7500 0.4244(8) 0.0000 0.63(3) Uani 1 2 d S TU P
O30 O 0.7452(7) 0.4057(8) 0.8849(7) 0.267(15) Uani 1 1 d . . .
H8 H 0.771(2) 0.565(3) 0.953(2) 0.03(2) Uiso 1 1 d . . .

loop_
_atom_site_aniso_label
_atom_site_aniso_U_11
_atom_site_aniso_U_22
_atom_site_aniso_U_33
_atom_site_aniso_U_23
_atom_site_aniso_U_13
_atom_site_aniso_U_12
Tb1 0.02111(18) 0.01737(17) 0.01972(17) 0.00218(13) -0.00046(13) -0.00063(13)
Ni1 0.0210(5) 0.0202(5) 0.0258(5) 0.0069(4) 0.0027(4) 0.0008(4)
O3 0.024(2) 0.020(2) 0.025(3) 0.002(2) 0.002(2) 0.0024(19)
O5 0.031(3) 0.026(3) 0.027(3) 0.001(2) 0.005(3) -0.001(2)
O6 0.022(2) 0.019(2) 0.023(2) 0.0054(19) -0.0007(19) -0.0021(19)
O7 0.025(3) 0.025(3) 0.021(2) 0.005(2) 0.001(2) -0.004(2)
C11 0.032(4) 0.031(4) 0.040(4) 0.024(4) 0.013(4) 0.004(3)
C13 0.023(4) 0.042(4) 0.018(4) -0.001(3) 0.002(3) 0.002(3)
C19 0.025(4) 0.034(4) 0.027(4) 0.003(3) 0.002(3) 0.010(3)
C18 0.034(4) 0.031(4) 0.028(4) -0.003(3) 0.002(3) 0.005(3)
C17 0.046(5) 0.033(5) 0.037(5) -0.010(4) 0.008(4) -0.004(4)
C15 0.057(6) 0.050(5) 0.027(4) -0.012(4) 0.012(4) -0.004(5)
C16 0.106(11) 0.076(8) 0.044(6) -0.025(6) 0.035(6) -0.003(8)
C14 0.038(5) 0.054(5) 0.027(4) 0.006(4) 0.011(4) 0.000(4)
C20 0.041(5) 0.014(3) 0.048(5) -0.006(3) 0.007(4) -0.002(3)
O8 0.022(3) 0.017(3) 0.026(3) 0.000(2) 0.003(2) 0.001(2)
C12 0.024(4) 0.046(5) 0.020(4) 0.012(3) 0.000(3) 0.010(3)
N1 0.023(3) 0.033(3) 0.029(3) 0.007(3) 0.004(3) 0.003(3)
N2 0.021(3) 0.026(3) 0.036(4) 0.008(3) 0.003(3) 0.002(2)
C9 0.030(4) 0.027(4) 0.037(4) 0.007(3) -0.003(4) -0.001(3)
C8 0.026(4) 0.023(4) 0.038(4) 0.003(3) 0.005(3) -0.008(3)
N3 0.022(3) 0.019(3) 0.032(3) 0.008(3) 0.001(3) 0.001(2)
C7 0.032(4) 0.018(3) 0.023(4) 0.007(3) 0.004(3) -0.002(3)
C5 0.025(4) 0.019(4) 0.034(4) 0.014(3) -0.003(3) 0.003(3)
C4 0.024(4) 0.029(4) 0.031(4) 0.001(3) 0.003(3) 0.005(3)
C3 0.027(4) 0.037(4) 0.034(4) 0.013(3) 0.003(3) 0.007(4)
C2 0.024(4) 0.038(4) 0.035(4) 0.008(4) -0.009(4) -0.005(3)
C1 0.029(4) 0.029(4) 0.022(3) 0.006(3) -0.004(3) 0.000(3)
C6 0.024(4) 0.035(4) 0.022(4) 0.008(3) 0.006(3) 0.001(3)
C24 0.028(5) 0.061(6) 0.055(6) 0.002(5) -0.008(4) 0.012(4)
C10 0.025(4) 0.026(4) 0.040(4) 0.009(3) 0.009(3) 0.006(3)
Cl1 0.0282(13) 0.0218(12) 0.0373(14) 0.000 -0.0004(11) 0.000
O10 0.032(3) 0.024(3) 0.022(2) 0.003(2) -0.008(2) -0.001(2)
O11 0.055(4) 0.058(4) 0.041(4) 0.001(3) 0.002(3) -0.009(3)
C21 0.034(4) 0.032(4) 0.028(4) 0.008(3) -0.010(3) 0.003(3)
O12 0.156(12) 0.150(12) 0.093(8) 0.011(8) -0.011(8) 0.014(10)
O13 0.113(9) 0.096(8) 0.156(12) -0.003(8) 0.028(8) 0.026(7)
Cl2 0.67(5) 0.22(2) 1.00(6) 0.000 -0.28(5) 0.000
O30 0.26(3) 0.32(3) 0.21(2) 0.11(2) 0.12(2) 0.16(2)

loop_
_atom_type_symbol
_atom_type_description
_atom_type_scat_dispersion_real
_atom_type_scat_dispersion_imag
_atom_type_scat_source
C C 0.0033 0.0016 'International Tables Vol C Tables 4.2.6.8 and 6.1.1.4'
N N 0.0061 0.0033 'International Tables Vol C Tables 4.2.6.8 and 6.1.1.4'
O O 0.0106 0.0060 'International Tables Vol C Tables 4.2.6.8 and 6.1.1.4'
Cl Cl 0.1484 0.1585 'International Tables Vol C Tables 4.2.6.8 and 6.1.1.4'
Ni Ni 0.3393 1.1124 'International Tables Vol C Tables 4.2.6.8 and 6.1.1.4'
Tb Tb -0.1723 4.1537 'International Tables Vol C Tables 4.2.6.8 and 6.1.1.4'
H H 0.0000 0.0000 'International Tables Vol C Tables 4.2.6.8 and 6.1.1.4'

loop_
_geom_angle_atom_site_label_1
_geom_angle_atom_site_label_2
_geom_angle_atom_site_label_3
_geom_angle
_geom_angle_site_symmetry_1
_geom_angle_site_symmetry_3
Tb1 Tb1 Tb1 89.967(1) 28_654 29_456
Ni1 Tb1 Tb1 128.25(2) . 29_456
Ni1 Tb1 Tb1 74.776(19) . 28_654
O3 Tb1 Tb1 164.12(11) . 29_456
O3 Tb1 Tb1 76.21(11) . 28_654
O3 Tb1 Ni1 40.81(10) . .
O5 Tb1 Tb1 121.19(12) . 29_456
O5 Tb1 Tb1 111.00(15) . 28_654
O5 Tb1 Ni1 110.39(12) . .
O5 Tb1 O3 72.00(16) . .
O5 Tb1 O6 82.76(16) . 29_456
O5 Tb1 O10 72.96(19) . .
O6 Tb1 Tb1 38.69(11) 29_456 29_456
O6 Tb1 Tb1 39.59(11) . 28_654
O6 Tb1 Tb1 99.20(11) . 29_456
O6 Tb1 Tb1 100.67(11) 29_456 28_654
O6 Tb1 Ni1 40.71(11) . .
O6 Tb1 Ni1 166.84(11) 29_456 .
O6 Tb1 O3 151.01(15) 29_456 .
O6 Tb1 O3 65.16(16) . .
O6 Tb1 O5 132.25(18) . .
O6 Tb1 O6 129.5(2) . 29_456
O6 Tb1 O10 69.90(16) 29_456 .
O6 Tb1 O10 144.22(16) . .
O7 Tb1 Tb1 113.45(12) . 28_654
O7 Tb1 Tb1 116.60(12) . 29_456
O7 Tb1 Ni1 40.07(12) . .
O7 Tb1 O3 63.74(15) . .
O7 Tb1 O5 104.35(17) . .
O7 Tb1 O6 74.99(16) . .
O7 Tb1 O6 138.91(17) . 29_456
O7 Tb1 O10 73.73(17) . .
O8 Tb1 Tb1 33.81(14) . 28_654
O8 Tb1 Tb1 91.57(12) . 29_456
O8 Tb1 Tb1 90.07(12) 29_456 28_654
O8 Tb1 Tb1 33.42(12) 29_456 29_456
O8 Tb1 Ni1 100.12(13) . .
O8 Tb1 Ni1 96.30(13) 29_456 .
O8 Tb1 O3 136.87(16) 29_456 .
O8 Tb1 O3 81.32(16) . .
O8 Tb1 O5 81.5(2) . .
O8 Tb1 O5 149.26(18) 29_456 .
O8 Tb1 O6 72.42(17) . .
O8 Tb1 O6 71.15(17) 29_456 29_456
O8 Tb1 O6 81.03(17) . 29_456
O8 Tb1 O6 78.18(17) 29_456 .
O8 Tb1 O7 139.75(17) . .
O8 Tb1 O7 86.10(17) 29_456 .
O8 Tb1 O8 109.3(2) . 29_456
O8 Tb1 O10 82.79(17) 29_456 .
O8 Tb1 O10 143.09(18) . .
O10 Tb1 Tb1 169.61(12) . 28_654
O10 Tb1 Tb1 79.91(11) . 29_456
O10 Tb1 Ni1 113.40(12) . .
O10 Tb1 O3 114.14(15) . .
O3 Ni1 Tb1 54.60(13) . .
O3 Ni1 N2 112.5(2) . .
O6 Ni1 Tb1 48.01(13) . .
O6 Ni1 O3 80.26(18) . .
O6 Ni1 N2 92.0(2) . .
O7 Ni1 Tb1 47.22(13) . .
O7 Ni1 O3 78.53(19) . .
O7 Ni1 O6 87.87(19) . .
O7 Ni1 N2 168.8(2) . .
N1 Ni1 Tb1 132.29(19) . .
N1 Ni1 O3 86.9(2) . .
N1 Ni1 O6 160.6(2) . .
N1 Ni1 O7 103.8(2) . .
N1 Ni1 N2 79.5(3) . .
N1 Ni1 N3 99.0(2) . .
N2 Ni1 Tb1 137.16(17) . .
N3 Ni1 Tb1 114.06(17) . .
N3 Ni1 O3 166.8(2) . .
N3 Ni1 O6 96.7(2) . .
N3 Ni1 O7 88.6(2) . .
N3 Ni1 N2 80.3(2) . .
Ni1 O3 Tb1 84.60(16) . .
C19 O3 Tb1 123.7(4) . .
C19 O3 Ni1 124.9(4) . .
Tb1 O5 H5 116(5) . .
C20 O5 Tb1 117.8(5) . .
C20 O5 H5 105(5) . .
Tb1 O6 Tb1 101.72(17) . 28_654
Ni1 O6 Tb1 91.28(18) . .
Ni1 O6 Tb1 138.8(2) . 28_654
Ni1 O7 Tb1 92.71(18) . .
C6 O7 Tb1 121.3(4) . .
C6 O7 Ni1 127.4(4) . .
H11A C11 H11B 108.6 . .
N1 C11 H11A 110.4 . .
N1 C11 H11B 110.4 . .
N1 C11 C10 106.4(6) . .
C10 C11 H11A 110.4 . .
C10 C11 H11B 110.4 . .
C19 C13 C12 123.1(7) . .
C14 C13 C19 119.3(8) . .
C14 C13 C12 117.2(7) . .
O3 C19 C13 125.0(7) . .
O3 C19 C18 118.2(7) . .
C13 C19 C18 116.8(7) . .
C19 C18 C20 118.2(7) . .
C17 C18 C19 119.6(7) . .
C17 C18 C20 121.8(7) . .
C18 C17 H17 118.1 . .
C15 C17 C18 123.7(8) . .
C15 C17 H17 118.1 . .
C17 C15 C16 122.0(9) . .
C17 C15 C14 117.3(8) . .
C14 C15 C16 120.5(9) . .
C15 C16 H16A 109.5 . .
C15 C16 H16B 109.5 . .
C15 C16 H16C 109.5 . .
H16A C16 H16B 109.5 . .
H16A C16 H16C 109.5 . .
H16B C16 H16C 109.5 . .
C13 C14 H14 118.4 . .
C15 C14 C13 123.1(8) . .
C15 C14 H14 118.4 . .
O5 C20 C18 109.8(6) . .
O5 C20 H20A 109.7 . .
O5 C20 H20B 109.7 . .
C18 C20 H20A 109.7 . .
C18 C20 H20B 109.7 . .
H20A C20 H20B 108.2 . .
Tb1 O8 Tb1 112.8(2) . 28_654
Tb1 O8 H8 140(6) 28_654 .
Tb1 O8 H8 105(6) . .
C13 C12 H12 117.3 . .
N1 C12 C13 125.4(7) . .
N1 C12 H12 117.3 . .
C11 N1 Ni1 109.5(5) . .
C12 N1 Ni1 129.4(6) . .
C12 N1 C11 117.9(7) . .
C9 N2 Ni1 104.3(5) . .
C9 N2 C10 113.6(6) . .
C10 N2 Ni1 110.1(5) . .
N2 C9 H9A 109.6 . .
N2 C9 H9B 109.6 . .
N2 C9 C8 110.4(6) . .
H9A C9 H9B 108.1 . .
C8 C9 H9A 109.6 . .
C8 C9 H9B 109.6 . .
C9 C8 H8A 109.9 . .
C9 C8 H8B 109.9 . .
H8A C8 H8B 108.3 . .
N3 C8 C9 109.0(6) . .
N3 C8 H8A 109.9 . .
N3 C8 H8B 109.9 . .
C8 N3 Ni1 114.8(5) . .
C7 N3 Ni1 127.8(5) . .
C7 N3 C8 117.0(6) . .
N3 C7 H7 116.8 . .
N3 C7 C5 126.4(7) . .
C5 C7 H7 116.8 . .
C4 C5 C7 114.8(7) . .
C6 C5 C7 124.0(7) . .
C6 C5 C4 121.2(7) . .
C5 C4 H4 119.5 . .
C3 C4 C5 121.0(7) . .
C3 C4 H4 119.5 . .
C4 C3 C2 117.1(7) . .
C4 C3 C24 120.7(8) . .
C2 C3 C24 122.1(8) . .
C3 C2 H2 117.8 . .
C1 C2 C3 124.4(8) . .
C1 C2 H2 117.8 . .
C2 C1 C6 119.7(7) . .
C2 C1 C21 123.9(7) . .
C6 C1 C21 116.4(7) . .
O7 C6 C5 124.6(7) . .
O7 C6 C1 118.8(7) . .
C5 C6 C1 116.6(7) . .
C3 C24 H24A 109.5 . .
C3 C24 H24B 109.5 . .
C3 C24 H24C 109.5 . .
H24A C24 H24B 109.5 . .
H24A C24 H24C 109.5 . .
H24B C24 H24C 109.5 . .
C11 C10 H10A 109.7 . .
C11 C10 H10B 109.7 . .
N2 C10 C11 109.9(6) . .
N2 C10 H10A 109.7 . .
N2 C10 H10B 109.7 . .
H10A C10 H10B 108.2 . .
C21 O10 Tb1 120.9(4) . .
C1 C21 H21A 109.1 . .
C1 C21 H21B 109.1 . .
O10 C21 C1 112.6(6) . .
O10 C21 H21A 109.1 . .
O10 C21 H21B 109.1 . .
H21A C21 H21B 107.8 . .

loop_
_geom_bond_atom_site_label_1
_geom_bond_atom_site_label_2
_geom_bond_distance
_geom_bond_site_symmetry_2
Tb1 Tb1 3.7534(5) 29_456
Tb1 Tb1 3.7532(5) 28_654
Tb1 Ni1 3.2233(9) .
Tb1 O3 2.639(5) .
Tb1 O5 2.409(5) .
Tb1 O6 2.396(5) .
Tb1 O6 2.443(5) 29_456
Tb1 O7 2.368(5) .
Tb1 O8 2.265(5) 29_456
Tb1 O8 2.242(5) .
Tb1 O10 2.471(5) .
Ni1 O3 2.116(5) .
Ni1 O6 2.103(5) .
Ni1 O7 2.077(5) .
Ni1 N1 2.035(6) .
Ni1 N2 2.164(6) .
Ni1 N3 2.051(6) .
O3 C19 1.324(9) .
O5 H5 0.83(8) .
O5 C20 1.449(10) .
O6 Tb1 2.443(5) 28_654
O7 C6 1.348(9) .
C11 H11A 0.9900 .
C11 H11B 0.9900 .
C11 N1 1.458(10) .
C11 C10 1.533(11) .
C13 C19 1.419(11) .
C13 C14 1.404(12) .
C13 C12 1.434(12) .
C19 C18 1.441(11) .
C18 C17 1.398(11) .
C18 C20 1.476(11) .
C17 H17 0.9500 .
C17 C15 1.343(13) .
C15 C16 1.529(13) .
C15 C14 1.387(14) .
C16 H16A 0.9800 .
C16 H16B 0.9800 .
C16 H16C 0.9800 .
C14 H14 0.9500 .
C20 H20A 0.9900 .
C20 H20B 0.9900 .
O8 Tb1 2.265(5) 28_654
O8 H8 0.85(9) .
C12 H12 0.9500 .
C12 N1 1.277(10) .
N2 C9 1.466(11) .
N2 C10 1.489(10) .
C9 H9A 0.9900 .
C9 H9B 0.9900 .
C9 C8 1.508(11) .
C8 H8A 0.9900 .
C8 H8B 0.9900 .
C8 N3 1.463(10) .
N3 C7 1.274(10) .
C7 H7 0.9500 .
C7 C5 1.478(11) .
C5 C4 1.420(10) .
C5 C6 1.385(11) .
C4 H4 0.9500 .
C4 C3 1.369(12) .
C3 C2 1.385(12) .
C3 C24 1.532(11) .
C2 H2 0.9500 .
C2 C1 1.343(11) .
C1 C6 1.446(11) .
C1 C21 1.496(11) .
C24 H24A 0.9800 .
C24 H24B 0.9800 .
C24 H24C 0.9800 .
C10 H10A 0.9900 .
C10 H10B 0.9900 .
O10 C21 1.432(9) .
C21 H21A 0.9900 .
C21 H21B 0.9900 .

loop_
_geom_torsion_atom_site_label_1
_geom_torsion_atom_site_label_2
_geom_torsion_atom_site_label_3
_geom_torsion_atom_site_label_4
_geom_torsion
Tb1 O3 C19 C13 126.8(6)
Tb1 O3 C19 C18 -54.0(8)
Tb1 O5 C20 C18 -83.1(7)
Tb1 O7 C6 C5 113.1(7)
Tb1 O7 C6 C1 -65.1(8)
Tb1 O10 C21 C1 -60.6(8)
Ni1 O3 C19 C13 17.8(10)
Ni1 O3 C19 C18 -163.1(5)
Ni1 O7 C6 C5 -9.3(10)
Ni1 O7 C6 C1 172.5(5)
Ni1 N2 C9 C8 -48.6(7)
Ni1 N2 C10 C11 18.4(7)
Ni1 N3 C7 C5 -9.3(11)
O3 C19 C18 C17 -179.8(7)
O3 C19 C18 C20 7.0(10)
C13 C19 C18 C17 -0.6(11)
C13 C19 C18 C20 -173.8(7)
C13 C12 N1 Ni1 6.0(11)
C13 C12 N1 C11 163.5(7)
C19 C13 C14 C15 2.8(13)
C19 C13 C12 N1 -19.2(12)
C19 C18 C17 C15 0.0(14)
C19 C18 C20 O5 65.2(9)
C18 C17 C15 C16 178.2(10)
C18 C17 C15 C14 1.8(15)
C17 C18 C20 O5 -107.8(8)
C17 C15 C14 C13 -3.3(14)
C16 C15 C14 C13 -179.8(10)
C14 C13 C19 O3 178.3(7)
C14 C13 C19 C18 -0.8(11)
C14 C13 C12 N1 168.1(8)
C20 C18 C17 C15 173.0(9)
C12 C13 C19 O3 5.8(12)
C12 C13 C19 C18 -173.4(7)
C12 C13 C14 C15 175.9(8)
N1 C11 C10 N2 -46.3(8)
N2 C9 C8 N3 46.2(8)
C9 N2 C10 C11 -98.2(7)
C9 C8 N3 Ni1 -19.2(8)
C9 C8 N3 C7 154.1(7)
C8 N3 C7 C5 178.4(7)
N3 C7 C5 C4 -170.8(7)
N3 C7 C5 C6 10.9(12)
C7 C5 C4 C3 -179.8(7)
C7 C5 C6 O7 -0.8(12)
C7 C5 C6 C1 177.5(7)
C5 C4 C3 C2 1.7(11)
C5 C4 C3 C24 -177.3(8)
C4 C5 C6 O7 -179.0(7)
C4 C5 C6 C1 -0.7(11)
C4 C3 C2 C1 0.2(12)
C3 C2 C1 C6 -2.4(12)
C3 C2 C1 C21 176.7(7)
C2 C1 C6 O7 -179.1(7)
C2 C1 C6 C5 2.5(11)
C2 C1 C21 O10 -115.9(8)
C6 C5 C4 C3 -1.4(12)
C6 C1 C21 O10 63.3(9)
C24 C3 C2 C1 179.2(8)
C10 C11 N1 Ni1 53.9(7)
C10 C11 N1 C12 -107.8(8)
C10 N2 C9 C8 71.3(8)
C21 C1 C6 O7 1.7(10)
C21 C1 C6 C5 -176.7(7)

loop_
_smtbx_masks_void_nr
_smtbx_masks_void_average_x
_smtbx_masks_void_average_y
_smtbx_masks_void_average_z
_smtbx_masks_void_volume
_smtbx_masks_void_count_electrons
1 -0.921 -0.283 0.548 3287.7 720.9
2 0.019 0.083 0.264 8.9 0.0
3 0.014 0.167 0.731 8.9 0.0
4 0.156 -0.234 -0.198 3287.7 720.9
5 0.000 0.250 0.375 27.9 0.0
6 -0.014 0.333 0.731 8.9 0.0
7 -0.019 0.417 0.264 8.9 0.0
8 -0.019 0.583 0.236 8.9 0.0
9 -0.014 0.667 0.769 8.9 0.0
10 0.000 0.750 0.125 27.9 0.0
11 0.014 0.833 0.769 8.9 0.0
12 0.019 0.917 0.236 8.9 0.0
13 0.061 0.189 0.656 7.1 1.4
14 0.061 0.311 0.094 7.1 1.5
15 0.061 0.689 0.406 7.1 1.5
16 0.061 0.811 0.844 7.1 1.6
17 0.083 0.264 0.019 8.9 0.0
18 0.083 0.736 0.481 8.9 0.0
19 0.125 0.000 0.750 27.9 0.0
20 0.094 0.061 0.311 7.1 1.5
21 0.094 0.939 0.189 7.1 1.4
22 0.156 0.439 0.811 7.1 1.4
23 0.156 0.561 0.689 7.1 1.7
24 0.167 0.269 0.486 8.9 0.0
25 0.167 0.731 0.014 8.9 0.0
26 0.189 0.094 0.939 7.1 1.3
27 0.189 0.344 0.439 7.1 1.7
28 0.189 0.656 0.061 7.1 1.5
29 0.189 0.906 0.561 7.1 1.9
30 0.231 0.486 0.833 8.9 0.0
31 0.231 0.514 0.667 8.9 0.0
32 0.236 0.019 0.917 8.9 0.0
33 0.250 0.375 0.000 27.9 0.0
34 0.250 0.625 0.500 27.9 0.0
35 0.236 0.981 0.583 8.9 0.0
36 0.264 0.019 0.083 8.9 0.0
37 0.264 0.981 0.417 8.9 0.0
38 0.269 0.486 0.167 8.9 0.0
39 0.269 0.514 0.333 8.9 0.0
40 0.311 0.094 0.061 7.1 1.4
41 0.311 0.344 0.561 7.1 1.6
42 0.311 0.656 0.939 7.1 1.2
43 0.311 0.906 0.439 7.1 1.5
44 0.333 0.269 0.514 8.9 0.0
45 0.333 0.731 0.986 8.9 0.0
46 0.375 0.000 0.250 27.9 0.0
47 0.344 0.439 0.189 7.1 1.3
48 0.344 0.561 0.311 7.1 1.6
49 0.406 0.061 0.689 7.1 1.5
50 0.406 0.939 0.811 7.1 1.6
51 0.417 0.264 0.981 8.9 0.0
52 0.417 0.736 0.519 8.9 0.0
53 0.439 0.189 0.344 7.1 1.5
54 0.439 0.311 0.906 7.1 1.5
55 0.439 0.689 0.594 7.1 1.6
56 0.439 0.811 0.156 7.1 1.5
57 0.481 0.083 0.736 8.9 0.0
58 0.481 0.917 0.764 8.9 0.0
59 0.486 0.167 0.269 8.9 0.0
60 0.500 0.250 0.625 27.9 0.0
61 0.500 0.750 0.875 27.9 0.0
62 0.486 0.833 0.231 8.9 0.0
63 0.514 0.333 0.269 8.9 0.0
64 0.514 0.667 0.231 8.9 0.0
65 0.519 0.417 0.736 8.9 0.0
66 0.519 0.583 0.764 8.9 0.0
67 0.561 0.189 0.906 7.1 1.5
68 0.561 0.311 0.344 7.1 1.6
69 0.561 0.689 0.156 7.1 1.4
70 0.561 0.811 0.594 7.1 1.5
71 0.583 0.236 0.981 8.9 0.0
72 0.583 0.764 0.519 8.9 0.0
73 0.625 0.500 0.250 27.9 0.0
74 0.594 0.439 0.689 7.1 1.4
75 0.594 0.561 0.811 7.1 1.5
76 0.656 0.061 0.189 7.1 1.7
77 0.656 0.939 0.311 7.1 1.4
78 0.667 0.231 0.514 8.9 0.0
79 0.667 0.769 0.986 8.9 0.0
80 0.689 0.156 0.561 7.1 1.5
81 0.689 0.406 0.061 7.1 1.9
82 0.689 0.594 0.439 7.1 1.3
83 0.689 0.844 0.939 7.1 1.7
84 0.731 0.014 0.167 8.9 0.0
85 0.731 -0.014 0.333 8.9 0.0
86 0.750 0.125 0.000 27.9 0.0
87 0.736 0.481 0.083 8.9 0.0
88 0.736 0.519 0.417 8.9 0.0
89 0.750 0.875 0.500 27.9 0.0
90 0.764 0.481 0.917 8.9 0.0
91 0.764 0.519 0.583 8.9 0.0
92 0.769 -0.014 0.667 8.9 0.0
93 0.769 0.014 0.833 8.9 0.0
94 0.811 0.156 0.439 7.1 1.2
95 0.811 0.406 0.939 7.1 1.5
96 0.811 0.594 0.561 7.1 1.4
97 0.811 0.844 0.061 7.1 1.6
98 0.833 0.231 0.486 8.9 0.0
99 0.833 0.769 0.014 8.9 0.0
100 0.875 0.500 0.750 27.9 0.0
101 0.844 0.061 0.811 7.1 1.6
102 0.844 0.939 0.689 7.1 1.3
103 0.906 0.439 0.311 7.1 1.6
104 0.906 0.561 0.189 7.1 1.5
105 0.917 0.236 0.019 8.9 0.0
106 0.917 0.764 0.481 8.9 0.0
107 0.939 0.189 0.094 7.1 1.6
108 0.939 0.311 0.656 7.1 1.5
109 0.939 0.689 0.844 7.1 1.5
110 0.939 0.811 0.406 7.1 1.5
